data_7718803
loop_
_publ_author_name
'Raabe, Jan-Christian'
'Chitnis, Saurabh S.'
'Poller, Maximilian J.'

_publ_section_title
;
 Synthesis and characterization of Al and Si substituted polyoxometalates.
;
_journal_issue 24
_journal_name_full 'Dalton transactions (Cambridge, England : 2003)'
_journal_page_first 9483
_journal_page_last 9488
_journal_paper_doi 10.1039/d5dt00894h
_journal_volume 54
_journal_year 2025
_chemical_formula_moiety '2(Al0.5 O20 P0.5 W5.5), 4[C16H36N+]'
_chemical_formula_sum 'C64 H144 Al N4 O40 P W11'
_chemical_formula_weight 3690.12
_space_group_crystal_system cubic
_space_group_IT_number 229
_space_group_name_Hall '-I 4 2 3'
_space_group_name_H-M_alt 'I m -3 m'
_atom_sites_solution_primary direct
_audit_creation_date 2025-04-01
_audit_creation_method
;
Olex2 1.5
(compiled 2025.03.04 svn.red2d20d0 for OlexSys, GUI svn.r7188)
;
_audit_update_record
;
2025-05-06 deposited with the CCDC.	2025-05-26 downloaded from the CCDC.
;
_cell_angle_alpha 90
_cell_angle_beta 90
_cell_angle_gamma 90
_cell_formula_units_Z 2
_cell_length_a 17.4284(2)
_cell_length_b 17.4284(2)
_cell_length_c 17.4284(2)
_cell_measurement_reflns_used 22139
_cell_measurement_temperature 99.95(13)
_cell_measurement_theta_max 27.3480
_cell_measurement_theta_min 2.8310
_cell_volume 5293.86(11)
_computing_cell_refinement 'CrysAlisPro 1.171.41.123a (Rigaku OD, 2022)'
_computing_data_collection 'CrysAlisPro 1.171.41.123a (Rigaku OD, 2022)'
_computing_data_reduction 'CrysAlisPro 1.171.41.123a (Rigaku OD, 2022)'
_computing_molecular_graphics 'Olex2 1.5 (Dolomanov et al., 2009)'
_computing_publication_material 'Olex2 1.5 (Dolomanov et al., 2009)'
_computing_structure_refinement 'SHELXL 2018/3 (Sheldrick, 2015)'
_computing_structure_solution 'SHELXS  (Sheldrick, 2008)'
_diffrn_ambient_environment N~2~
_diffrn_ambient_temperature 99.95(13)
_diffrn_detector 'CCD plate'
_diffrn_detector_area_resol_mean 10.4127
_diffrn_detector_type Atlas
_diffrn_measured_fraction_theta_full 0.998
_diffrn_measured_fraction_theta_max 0.995
_diffrn_measurement_details
;
List of Runs (angles in degrees, time in seconds):

  # Type    Start    End  Width  t~exp~   \w     \q     \k     \f   Frames
#--------------------------------------------------------------------------
  1  \w    -15.00  32.00   1.00   90.00    --   -8.55 -99.00  90.00   47
  2  \w    -19.00  82.00   1.00   90.00    --    9.33  57.00  90.00  101
  3  \w    -19.00  82.00   1.00   90.00    --    9.33  57.00 -30.00  101
  4  \w    -64.00  37.00   1.00   90.00    --    9.33 -57.00 -60.00  101
  5  \w    -42.00  42.00   1.00   90.00    --    9.33 -76.00 161.91   84
  6  \w     22.00  86.00   1.00   90.00    --    9.33-155.00 109.64   64
  7  \w    -15.00  84.00   1.00   90.00    --    9.33  38.00 -90.00   99
  8  \w     20.00  85.00   1.00   90.00    --    9.33-153.00 -36.94   65
  9  \w    -65.00 -27.00   1.00   90.00    --   -8.55 125.00 142.60   38
 10  \w    -84.00 -42.00   1.00   90.00    --   -8.55 153.00 -82.00   42
 11  \w    -84.00 -42.00   1.00   90.00    --   -8.55 153.00  15.58   42
 12  \w    -41.00  21.00   1.00   90.00    --   -8.55  77.00  90.00   62
 13  \w      7.00  67.00   1.00   90.00    --    9.33-127.00 178.60   60
;
_diffrn_measurement_device 'four-circle diffractometer'
_diffrn_measurement_device_type 'SuperNova, Dual, Cu at home/near, Atlas'
_diffrn_measurement_method '\w scans'
_diffrn_orient_matrix_type 'CrysAlisPro convention (1999,Acta A55,543-557)'
_diffrn_orient_matrix_UB_11 -0.0339847000
_diffrn_orient_matrix_UB_12 0.0160559000
_diffrn_orient_matrix_UB_13 -0.0155815000
_diffrn_orient_matrix_UB_21 -0.0214510000
_diffrn_orient_matrix_UB_22 -0.0313458000
_diffrn_orient_matrix_UB_23 0.0146998000
_diffrn_orient_matrix_UB_31 -0.0062034000
_diffrn_orient_matrix_UB_32 0.0205865000
_diffrn_orient_matrix_UB_33 0.0345203000
_diffrn_radiation_monochromator mirror
_diffrn_radiation_probe x-ray
_diffrn_radiation_type 'Mo K\a'
_diffrn_radiation_wavelength 0.71073
_diffrn_reflns_av_R_equivalents 0.0958
_diffrn_reflns_av_unetI/netI 0.0164
_diffrn_reflns_Laue_measured_fraction_full 0.998
_diffrn_reflns_Laue_measured_fraction_max 0.995
_diffrn_reflns_limit_h_max 23
_diffrn_reflns_limit_h_min -23
_diffrn_reflns_limit_k_max 23
_diffrn_reflns_limit_k_min -21
_diffrn_reflns_limit_l_max 23
_diffrn_reflns_limit_l_min -23
_diffrn_reflns_number 65214
_diffrn_reflns_point_group_measured_fraction_full 0.998
_diffrn_reflns_point_group_measured_fraction_max 0.995
_diffrn_reflns_theta_full 25.242
_diffrn_reflns_theta_max 28.962
_diffrn_reflns_theta_min 2.337
_diffrn_source 'micro-focus sealed X-ray tube'
_diffrn_source_type 'SuperNova (Mo) X-ray Source'
_diffrn_standards_number 0
_exptl_absorpt_coefficient_mu 11.993
_exptl_absorpt_correction_T_max 1.00000
_exptl_absorpt_correction_T_min 0.39767
_exptl_absorpt_correction_type multi-scan
_exptl_absorpt_process_details
;
CrysAlisPro 1.171.41.123a (Rigaku Oxford Diffraction, 2022)
Empirical absorption correction using spherical harmonics,
implemented in SCALE3 ABSPACK scaling algorithm.
;
_exptl_crystal_colour colourless
_exptl_crystal_colour_primary colourless
_exptl_crystal_density_diffrn 2.315
_exptl_crystal_description plate
_exptl_crystal_F_000 3436
_exptl_crystal_recrystallization_method 'Re-crystallisation from solvent: Acetonitrile'
_exptl_crystal_size_max 0.18
_exptl_crystal_size_mid 0.16
_exptl_crystal_size_min 0.08
_refine_diff_density_max 8.206
_refine_diff_density_min -2.474
_refine_diff_density_rms 0.183
_refine_ls_extinction_method none
_refine_ls_goodness_of_fit_ref 1.052
_refine_ls_hydrogen_treatment undef
_refine_ls_matrix_type full
_refine_ls_number_parameters 18
_refine_ls_number_reflns 724
_refine_ls_number_restraints 6
_refine_ls_restrained_S_all 1.048
_refine_ls_R_factor_all 0.0784
_refine_ls_R_factor_gt 0.0571
_refine_ls_shift/su_max 0.000
_refine_ls_shift/su_mean 0.000
_refine_ls_structure_factor_coef Fsqd
_refine_ls_weighting_details 'w=1/[\s^2^(Fo^2^)+203.4304P] where P=(Fo^2^+2Fc^2^)/3'
_refine_ls_weighting_scheme calc
_refine_ls_wR_factor_gt 0.0929
_refine_ls_wR_factor_ref 0.1046
_reflns_Friedel_coverage 0.000
_reflns_number_gt 537
_reflns_number_total 724
_reflns_threshold_expression 'I > 2\s(I)'
_cod_data_source_file d5dt00894h2.cif
_cod_data_source_block jcr22-jcr13_auto_jcr_v1
_cod_depositor_comments 'Adding full bibliography for 7718803.cif.'
_cod_original_cell_volume 5293.9(2)
_cod_original_sg_symbol_H-M Im-3m
_cod_database_code 7718803
_shelx_shelxl_version_number 2018/3
_chemical_oxdiff_formula C87H187O40N5PAlW11
_chemical_oxdiff_usercomment 'Poller/Albert, 01.07.2024, Mo, 100K'
_shelx_space_group_comment
;
The symmetry employed for this shelxl refinement is uniquely defined
by the following loop, which should always be used as a source of
symmetry information in preference to the above space-group names.
They are only intended as comments.
;
_shelx_estimated_absorpt_t_max 0.447
_shelx_estimated_absorpt_t_min 0.221
_olex2_refinement_description
;
1. Shared sites
{W1, Al1}
2. Uiso/Uaniso restraints and constraints
Uanis(O1) \\sim Ueq: with sigma of 0.002 and sigma for terminal atoms of 0.004
Uanis(W1) = Uanis(Al1)
3. Others
 Fixed Sof: W1(0.229167) Al1(0.020833) O1(0.083333)
 Fixed Uiso: P1(0.015)
;
_smtbx_masks_void_probe_radius 1.2
_smtbx_masks_void_truncation_radius 1.2
_olex2_submission_special_instructions 'No special instructions were received'
_oxdiff_exptl_absorpt_empirical_details
;
Empirical correction (ABSPACK) includes:
- Absorption correction using spherical harmonics
- Frame scaling
;
_oxdiff_exptl_absorpt_empirical_full_max 1.795
_oxdiff_exptl_absorpt_empirical_full_min 0.680

loop_
_space_group_symop_operation_xyz
'x, y, z'
'-y, x, z'
'-x, -y, z'
'y, -x, z'
'x, -z, y'
'x, -y, -z'
'x, z, -y'
'z, y, -x'
'-x, y, -z'
'-z, y, x'
'z, x, y'
'y, z, x'
'-y, -z, x'
'z, -x, -y'
'-y, z, -x'
'-z, -x, y'
'-z, x, -y'
'y, -z, -x'
'y, x, -z'
'-y, -x, -z'
'-x, z, y'
'-x, -z, -y'
'z, -y, x'
'-z, -y, -x'
'x+1/2, y+1/2, z+1/2'
'-y+1/2, x+1/2, z+1/2'
'-x+1/2, -y+1/2, z+1/2'
'y+1/2, -x+1/2, z+1/2'
'x+1/2, -z+1/2, y+1/2'
'x+1/2, -y+1/2, -z+1/2'
'x+1/2, z+1/2, -y+1/2'
'z+1/2, y+1/2, -x+1/2'
'-x+1/2, y+1/2, -z+1/2'
'-z+1/2, y+1/2, x+1/2'
'z+1/2, x+1/2, y+1/2'
'y+1/2, z+1/2, x+1/2'
'-y+1/2, -z+1/2, x+1/2'
'z+1/2, -x+1/2, -y+1/2'
'-y+1/2, z+1/2, -x+1/2'
'-z+1/2, -x+1/2, y+1/2'
'-z+1/2, x+1/2, -y+1/2'
'y+1/2, -z+1/2, -x+1/2'
'y+1/2, x+1/2, -z+1/2'
'-y+1/2, -x+1/2, -z+1/2'
'-x+1/2, z+1/2, y+1/2'
'-x+1/2, -z+1/2, -y+1/2'
'z+1/2, -y+1/2, x+1/2'
'-z+1/2, -y+1/2, -x+1/2'
'-x, -y, -z'
'y, -x, -z'
'x, y, -z'
'-y, x, -z'
'-x, z, -y'
'-x, y, z'
'-x, -z, y'
'-z, -y, x'
'x, -y, z'
'z, -y, -x'
'-z, -x, -y'
'-y, -z, -x'
'y, z, -x'
'-z, x, y'
'y, -z, x'
'z, x, -y'
'z, -x, y'
'-y, z, x'
'-y, -x, z'
'y, x, z'
'x, -z, -y'
'x, z, y'
'-z, y, -x'
'z, y, x'
'-x+1/2, -y+1/2, -z+1/2'
'y+1/2, -x+1/2, -z+1/2'
'x+1/2, y+1/2, -z+1/2'
'-y+1/2, x+1/2, -z+1/2'
'-x+1/2, z+1/2, -y+1/2'
'-x+1/2, y+1/2, z+1/2'
'-x+1/2, -z+1/2, y+1/2'
'-z+1/2, -y+1/2, x+1/2'
'x+1/2, -y+1/2, z+1/2'
'z+1/2, -y+1/2, -x+1/2'
'-z+1/2, -x+1/2, -y+1/2'
'-y+1/2, -z+1/2, -x+1/2'
'y+1/2, z+1/2, -x+1/2'
'-z+1/2, x+1/2, y+1/2'
'y+1/2, -z+1/2, x+1/2'
'z+1/2, x+1/2, -y+1/2'
'z+1/2, -x+1/2, y+1/2'
'-y+1/2, z+1/2, x+1/2'
'-y+1/2, -x+1/2, z+1/2'
'y+1/2, x+1/2, z+1/2'
'x+1/2, -z+1/2, -y+1/2'
'x+1/2, z+1/2, y+1/2'
'-z+1/2, y+1/2, -x+1/2'
'z+1/2, y+1/2, x+1/2'

loop_
_atom_site_label
_atom_site_type_symbol
_atom_site_fract_x
_atom_site_fract_y
_atom_site_fract_z
_atom_site_U_iso_or_equiv
_atom_site_adp_type
_atom_site_occupancy
_atom_site_site_symmetry_order
_atom_site_calc_flag
_atom_site_refinement_flags_posn
_atom_site_refinement_flags_adp
_atom_site_refinement_flags_occupancy
_atom_site_disorder_assembly
_atom_site_disorder_group
W1 W 0.000000 0.14299(3) 0.14299(3) 0.0747(4) Uani 0.9167 4 d S T P A 1
P1 P 0.000000 0.000000 0.000000 0.015 Uiso 1 48 d S U P A .
Al1 Al 0.000000 0.14299(3) 0.14299(3) 0.0747(4) Uani 0.0833 4 d S T P A 2
O1 O 0.0505(7) 0.0505(7) 0.0505(7) 0.0342(19) Uani 0.5 6 d S TU P . .
O2 O 0.0737(4) 0.1770(6) 0.0737(4) 0.104(4) Uani 1 2 d S T P . .
O3 O 0.000000 0.2101(6) 0.2101(6) 0.133(7) Uani 1 4 d S T P . .

loop_
_atom_site_aniso_label
_atom_site_aniso_U_11
_atom_site_aniso_U_22
_atom_site_aniso_U_33
_atom_site_aniso_U_23
_atom_site_aniso_U_13
_atom_site_aniso_U_12
W1 0.0968(8) 0.0636(4) 0.0636(4) -0.0314(5) 0.000 0.000
Al1 0.0968(8) 0.0636(4) 0.0636(4) -0.0314(5) 0.000 0.000
O1 0.0342(19) 0.0342(19) 0.0342(19) -0.0004(11) -0.0004(11) -0.0004(11)
O2 0.120(6) 0.072(7) 0.120(6) 0.013(4) -0.027(8) 0.013(4)
O3 0.19(2) 0.102(9) 0.102(9) -0.067(11) 0.000 0.000

loop_
_atom_type_symbol
_atom_type_description
_atom_type_scat_dispersion_real
_atom_type_scat_dispersion_imag
_atom_type_scat_source
C C 0.0033 0.0016 'International Tables Vol C Tables 4.2.6.8 and 6.1.1.4'
H H 0.0000 0.0000 'International Tables Vol C Tables 4.2.6.8 and 6.1.1.4'
Al Al 0.0645 0.0514 'International Tables Vol C Tables 4.2.6.8 and 6.1.1.4'
N N 0.0061 0.0033 'International Tables Vol C Tables 4.2.6.8 and 6.1.1.4'
O O 0.0106 0.0060 'International Tables Vol C Tables 4.2.6.8 and 6.1.1.4'
P P 0.1023 0.0942 'International Tables Vol C Tables 4.2.6.8 and 6.1.1.4'
W W -0.8490 6.8722 'International Tables Vol C Tables 4.2.6.8 and 6.1.1.4'

loop_
_geom_angle_atom_site_label_1
_geom_angle_atom_site_label_2
_geom_angle_atom_site_label_3
_geom_angle
_geom_angle_site_symmetry_1
_geom_angle_site_symmetry_3
_geom_angle_publ_flag
O1 W1 O1 42.3(8) 2 . ?
O2 W1 O1 91.8(5) 54 . ?
O2 W1 O1 91.8(5) . 2 ?
O2 W1 O1 91.8(5) 62 . ?
O2 W1 O1 91.8(5) 11 2 ?
O2 W1 O1 62.1(4) 11 . ?
O2 W1 O1 62.1(4) 62 2 ?
O2 W1 O1 62.1(4) 54 2 ?
O2 W1 O1 62.1(4) . . ?
O2 W1 O2 86.3(6) 62 54 ?
O2 W1 O2 86.3(6) 11 . ?
O2 W1 O2 87.4(6) 54 . ?
O2 W1 O2 87.4(6) 62 11 ?
O2 W1 O2 153.0(7) 62 . ?
O2 W1 O2 153.0(7) 54 11 ?
O3 W1 O1 158.9(4) . 2 ?
O3 W1 O1 158.9(4) . . ?
O3 W1 O2 103.5(3) . 62 ?
O3 W1 O2 103.5(3) . . ?
O3 W1 O2 103.5(3) . 54 ?
O3 W1 O2 103.5(3) . 11 ?
O1 P1 O1 180(2) . 49 ?
O1 P1 O1 109.471(2) . 50 ?
O1 P1 O1 70.529(2) . 2 ?
O1 P1 O1 109.471(1) . 52 ?
O1 P1 O1 70.5 52 51 ?
O1 P1 O1 70.529(1) 49 52 ?
O1 P1 O1 109.471(2) 49 2 ?
O1 P1 O1 70.529(1) . 4 ?
O1 P1 O1 70.529(2) 49 50 ?
O1 P1 O1 70.5 52 2 ?
O1 P1 O1 180(2) 52 4 ?
O1 P1 O1 109.471(1) 49 51 ?
O1 P1 O1 70.5 50 4 ?
O1 P1 O1 109.5 52 3 ?
O1 P1 O1 70.529(1) 49 3 ?
O1 P1 O1 109.5 2 51 ?
O1 P1 O1 70.5 2 3 ?
O1 P1 O1 70.5 4 3 ?
O1 P1 O1 180(2) 2 50 ?
O1 P1 O1 109.5 4 51 ?
O1 P1 O1 109.471(1) 49 4 ?
O1 P1 O1 70.5 50 51 ?
O1 P1 O1 109.5 2 4 ?
O1 P1 O1 180(2) 3 51 ?
O1 P1 O1 109.5 52 50 ?
O1 P1 O1 109.5 50 3 ?
O1 P1 O1 109.471(1) . 3 ?
O1 P1 O1 70.529(1) . 51 ?
O2 Al1 O2 86.3(6) 62 54 ?
O2 Al1 O2 153.0(7) 54 11 ?
O2 Al1 O2 87.4(6) 62 11 ?
O2 Al1 O2 86.3(6) 11 . ?
O2 Al1 O2 87.4(6) 54 . ?
O2 Al1 O2 153.0(7) 62 . ?
O3 Al1 O2 103.5(3) . . ?
O3 Al1 O2 103.5(3) . 11 ?
O3 Al1 O2 103.5(3) . 62 ?
O3 Al1 O2 103.5(3) . 54 ?
W1 O1 W1 92.3(6) 8 . ?
W1 O1 W1 92.3(6) 8 4 ?
W1 O1 W1 92.3(6) 4 . ?
P1 O1 W1 123.6(4) . 8 ?
P1 O1 W1 123.6(4) . . ?
P1 O1 W1 123.6(4) . 4 ?
P1 O1 O1 54.736(1) . 2 ?
P1 O1 O1 54.736(1) . 4 ?
P1 O1 O1 54.736(1) . 51 ?
O1 O1 W1 131.27(14) 2 8 ?
O1 O1 W1 68.9(4) 4 4 ?
O1 O1 W1 131.27(14) 51 4 ?
O1 O1 W1 131.27(14) 51 . ?
O1 O1 W1 68.9(4) 51 8 ?
O1 O1 W1 131.27(14) 2 4 ?
O1 O1 W1 131.27(14) 4 8 ?
O1 O1 W1 131.27(14) 4 . ?
O1 O1 W1 68.9(4) 2 . ?
O1 O1 O1 90.001(1) 4 51 ?
O1 O1 O1 90.001(1) 51 2 ?
O1 O1 O1 90.001(1) 4 2 ?
W1 O2 W1 142.7(6) 8 . ?

loop_
_geom_bond_atom_site_label_1
_geom_bond_atom_site_label_2
_geom_bond_distance
_geom_bond_site_symmetry_2
_geom_bond_publ_flag
W1 O1 2.443(12) 2 ?
W1 O1 2.443(12) . ?
W1 O2 1.860(3) 62 ?
W1 O2 1.860(3) . ?
W1 O2 1.860(3) 11 ?
W1 O2 1.860(3) 54 ?
W1 O3 1.655(14) . ?
P1 O1 1.53(2) 3 ?
P1 O1 1.53(2) 52 ?
P1 O1 1.53(2) 50 ?
P1 O1 1.53(2) 2 ?
P1 O1 1.53(2) . ?
P1 O1 1.53(2) 49 ?
P1 O1 1.53(2) 4 ?
P1 O1 1.53(2) 51 ?
Al1 O2 1.860(3) 62 ?
Al1 O2 1.860(3) 54 ?
Al1 O2 1.860(3) . ?
Al1 O2 1.860(3) 11 ?
Al1 O3 1.655(14) . ?
O1 O1 1.76(2) 2 ?
O1 O1 1.76(2) 4 ?
O1 O1 1.76(2) 51 ?

loop_
_geom_torsion_atom_site_label_1
_geom_torsion_atom_site_label_2
_geom_torsion_atom_site_label_3
_geom_torsion_atom_site_label_4
_geom_torsion
_geom_torsion_site_symmetry_1
_geom_torsion_site_symmetry_2
_geom_torsion_site_symmetry_3
_geom_torsion_site_symmetry_4
_geom_torsion_publ_flag
O1 W1 O2 W1 -41.1(10) 2 . . 8 ?
O1 W1 O2 W1 -9.7(9) . . . 8 ?
O1 P1 O1 W1 120.000(0) 51 . . . ?
O1 P1 O1 W1 0.000(0) 2 . . . ?
O1 P1 O1 W1 -120.0 51 . . 4 ?
O1 P1 O1 W1 -60.0 52 . . 8 ?
O1 P1 O1 W1 -120.0 4 . . . ?
O1 P1 O1 W1 60.0 52 . . . ?
O1 P1 O1 W1 0.0 4 . . 4 ?
O1 P1 O1 W1 -120.0 2 . . 8 ?
O1 P1 O1 W1 0.000(0) 51 . . 8 ?
O1 P1 O1 W1 120.0 4 . . 8 ?
O1 P1 O1 W1 180.0 52 . . 4 ?
O1 P1 O1 W1 180.0 50 . . . ?
O1 P1 O1 W1 120.000(0) 2 . . 4 ?
O1 P1 O1 W1 -60.000(0) 3 . . . ?
O1 P1 O1 W1 -60.0 50 . . 4 ?
O1 P1 O1 W1 60.0 3 . . 4 ?
O1 P1 O1 W1 60.000(0) 50 . . 8 ?
O1 P1 O1 W1 180.000(0) 3 . . 8 ?
O1 P1 O1 O1 -60.000(0) 52 . . 51 ?
O1 P1 O1 O1 -120.0 51 . . 4 ?
O1 P1 O1 O1 180.000(0) 50 . . 2 ?
O1 P1 O1 O1 -60.0 3 . . 2 ?
O1 P1 O1 O1 60.000(0) 52 . . 2 ?
O1 P1 O1 O1 -60.000(0) 50 . . 4 ?
O1 P1 O1 O1 120.0 4 . . 51 ?
O1 P1 O1 O1 -120.000(0) 2 . . 51 ?
O1 P1 O1 O1 120.0 2 . . 4 ?
O1 P1 O1 O1 180.0 52 . . 4 ?
O1 P1 O1 O1 60.0 3 . . 4 ?
O1 P1 O1 O1 60.000(0) 50 . . 51 ?
O1 P1 O1 O1 120.0 51 . . 2 ?
O1 P1 O1 O1 -120.000(0) 4 . . 2 ?
O1 P1 O1 O1 180.000(0) 3 . . 51 ?
O2 W1 O2 W1 -103.1(9) 54 . . 8 ?
O2 W1 O2 W1 50.6(12) 11 . . 8 ?
O2 W1 O2 W1 -26.4(9) 62 . . 8 ?
O3 W1 O2 W1 153.6(9) . . . 8 ?

loop_
_smtbx_masks_void_nr
_smtbx_masks_void_average_x
_smtbx_masks_void_average_y
_smtbx_masks_void_average_z
_smtbx_masks_void_volume
_smtbx_masks_void_count_electrons
_smtbx_masks_void_content
1 0.598 -0.992 -0.744 4059.7 991.3 '8 C16H36N+'
